data_7214293
loop_
_publ_author_name
'Thu\'ery, Pierre'
'Harrowfield, Jack'

_publ_section_title
;
 Chiral one- to three-dimensional uranyl--organic assemblies from
 (1R,3S)-(+)-camphoric acid
;
_journal_issue 14
_journal_name_full CrystEngComm
_journal_page_first 2996
_journal_paper_doi 10.1039/c3ce42613k
_journal_volume 16
_journal_year 2014
_chemical_absolute_configuration syn
_chemical_formula_sum 'C30 H58 O29 U4'
_chemical_formula_weight 1834.88
_space_group_IT_number 4
_symmetry_cell_setting monoclinic
_symmetry_space_group_name_Hall 'P 2yb'
_symmetry_space_group_name_H-M 'P 1 21 1'
_atom_sites_solution_hydrogens geom
_atom_sites_solution_primary direct
_atom_sites_solution_secondary difmap
_audit_creation_method SHELXL-97
_cell_angle_alpha 90.00
_cell_angle_beta 105.241(6)
_cell_angle_gamma 90.00
_cell_formula_units_Z 4
_cell_length_a 15.4579(16)
_cell_length_b 19.1439(17)
_cell_length_c 17.1090(10)
_cell_measurement_reflns_used 147323
_cell_measurement_temperature 150(2)
_cell_measurement_theta_max 25.68
_cell_measurement_theta_min 2.32
_cell_volume 4884.9(7)
_computing_cell_refinement 'HKL2000 (Otwinowski & Minor, 1997)'
_computing_data_collection 'COLLECT (Nonius, 1998)'
_computing_data_reduction 'HKL2000 (Otwinowski & Minor, 1997)'
_computing_molecular_graphics 'SHELXTL (Sheldrick, 2008)'
_computing_publication_material 'SHELXTL (Sheldrick, 2008); PLATON (Spek, 2003)'
_computing_structure_refinement 'SHELXL-97 (Sheldrick, 2008)'
_computing_structure_solution 'SHELXS-97 (Sheldrick, 2008)'
_diffrn_ambient_temperature 150(2)
_diffrn_measured_fraction_theta_full 0.998
_diffrn_measured_fraction_theta_max 0.998
_diffrn_measurement_device_type 'Nonius Kappa-CCD area-detector diffractometer'
_diffrn_measurement_method 'two \f and six \w scans with 2\% steps (473 frames)'
_diffrn_radiation_monochromator graphite
_diffrn_radiation_source 'fine-focus sealed tube'
_diffrn_radiation_type MoK\a
_diffrn_radiation_wavelength 0.71073
_diffrn_reflns_av_R_equivalents 0.0554
_diffrn_reflns_av_unetI/netI 0.0643
_diffrn_reflns_limit_h_max 18
_diffrn_reflns_limit_h_min -18
_diffrn_reflns_limit_k_max 23
_diffrn_reflns_limit_k_min -23
_diffrn_reflns_limit_l_max 20
_diffrn_reflns_limit_l_min -20
_diffrn_reflns_number 147323
_diffrn_reflns_theta_full 25.68
_diffrn_reflns_theta_max 25.68
_diffrn_reflns_theta_min 2.32
_diffrn_standards_decay_% 0
_diffrn_standards_interval_time 0
_diffrn_standards_number 0
_exptl_absorpt_coefficient_mu 13.308
_exptl_absorpt_correction_T_max 0.345
_exptl_absorpt_correction_T_min 0.205
_exptl_absorpt_correction_type multi-scan
_exptl_absorpt_process_details 'SCALEPACK (Otwinowski & Minor, 1997)'
_exptl_crystal_colour 'translucent light yellow'
_exptl_crystal_density_diffrn 2.495
_exptl_crystal_density_method 'not measured'
_exptl_crystal_description parallelepiped
_exptl_crystal_F_000 3352
_exptl_crystal_size_max 0.13
_exptl_crystal_size_mid 0.11
_exptl_crystal_size_min 0.08
_refine_diff_density_max 2.667
_refine_diff_density_min -2.206
_refine_diff_density_rms 0.234
_refine_ls_abs_structure_details 'Flack H D (1983), Acta Cryst. A39, 876-881'
_refine_ls_abs_structure_Flack 0.137(17)
_refine_ls_extinction_method none
_refine_ls_goodness_of_fit_ref 1.022
_refine_ls_hydrogen_treatment constr
_refine_ls_matrix_type full
_refine_ls_number_parameters 1150
_refine_ls_number_reflns 18496
_refine_ls_number_restraints 509
_refine_ls_restrained_S_all 1.016
_refine_ls_R_factor_all 0.1108
_refine_ls_R_factor_gt 0.0714
_refine_ls_shift/su_max 0.003
_refine_ls_shift/su_mean 0.001
_refine_ls_structure_factor_coef Fsqd
_refine_ls_weighting_details 'calc w=1/[\s^2^(Fo^2^)+(0.0851P)^2^+68.8343P] where P=(Fo^2^+2Fc^2^)/3'
_refine_ls_weighting_scheme calc
_refine_ls_wR_factor_gt 0.1705
_refine_ls_wR_factor_ref 0.1863
_reflns_number_gt 12679
_reflns_number_total 18496
_reflns_threshold_expression >2sigma(I)
_cod_data_source_file c3ce42613k1.cif
_cod_data_source_block 1
_cod_original_sg_symbol_H-M 'P 21'
_cod_database_code 7214293

loop_
_symmetry_equiv_pos_as_xyz
'x, y, z'
'-x, y+1/2, -z'

loop_
_atom_site_label
_atom_site_type_symbol
_atom_site_fract_x
_atom_site_fract_y
_atom_site_fract_z
_atom_site_U_iso_or_equiv
_atom_site_adp_type
_atom_site_occupancy
_atom_site_symmetry_multiplicity
_atom_site_calc_flag
_atom_site_refinement_flags
U1 U 0.34546(6) -0.03718(6) 0.36200(5) 0.0437(3) Uani 1 1 d .
U2 U 0.46000(7) -0.04940(6) 0.16498(6) 0.0500(3) Uani 1 1 d .
U3 U 0.40095(7) 0.45162(6) 0.13385(5) 0.0500(3) Uani 1 1 d .
U4 U 0.32555(7) 0.46379(6) 0.35399(6) 0.0520(3) Uani 1 1 d .
U5 U 0.08893(7) 0.47235(9) 0.86721(6) 0.0673(4) Uani 1 1 d .
U6 U 0.17222(6) 0.46985(5) 0.65183(5) 0.0444(2) Uani 1 1 d .
U7 U 0.15933(7) 0.96989(6) 0.63444(6) 0.0476(3) Uani 1 1 d .
U8 U 0.05117(7) 0.97232(7) 0.83542(6) 0.0522(3) Uani 1 1 d .
O1 O 0.4051(14) -0.0918(9) 0.4441(12) 0.067(6) Uani 1 1 d .
O2 O 0.2873(13) 0.0182(9) 0.2892(10) 0.050(5) Uani 1 1 d .
O3 O 0.5546(14) -0.1028(11) 0.1836(12) 0.065(6) Uani 1 1 d .
O4 O 0.3601(14) 0.0052(12) 0.1324(9) 0.071(6) Uani 1 1 d .
O5 O 0.5006(11) 0.5087(9) 0.1426(9) 0.058(4) Uani 1 1 d U
O6 O 0.3071(17) 0.3913(13) 0.1198(13) 0.062(4) Uani 1 1 d U
O7 O 0.4022(16) 0.5195(10) 0.4270(13) 0.078(7) Uani 1 1 d .
O8 O 0.2528(11) 0.4098(10) 0.2833(8) 0.047(5) Uani 1 1 d U
O9 O 0.0031(18) 0.4219(14) 0.8550(15) 0.111(9) Uani 1 1 d U
O10 O 0.1884(14) 0.5240(13) 0.8864(12) 0.070(6) Uani 1 1 d U
O11 O 0.1100(13) 0.4120(10) 0.5849(9) 0.055(5) Uani 1 1 d U
O12 O 0.2425(14) 0.5296(10) 0.7167(13) 0.064(6) Uani 1 1 d .
O13 O 0.0945(11) 1.0200(9) 0.5550(8) 0.046(4) Uani 1 1 d U
O14 O 0.2256(11) 0.9231(10) 0.7144(9) 0.050(5) Uani 1 1 d .
O15 O -0.0516(13) 1.0230(12) 0.8097(10) 0.064(6) Uani 1 1 d .
O16 O 0.1404(12) 0.9253(10) 0.8529(10) 0.062(6) Uani 1 1 d U
O17 O 0.4607(10) -0.0473(8) 0.3015(9) 0.046(4) Uani 1 1 d .
H17 H 0.5176 -0.0379 0.3296 0.055 Uiso 1 1 d R
O18 O 0.4141(10) 0.4605(9) 0.2683(8) 0.045(4) Uani 1 1 d U
H18 H 0.4611 0.4303 0.2870 0.054 Uiso 1 1 d R
O19 O 0.2980(13) -0.1346(9) 0.2714(11) 0.059(6) Uani 1 1 d .
O20 O 0.3703(14) -0.1438(10) 0.1766(10) 0.061(5) Uani 1 1 d .
O21 O 0.3018(18) -0.4582(12) 0.1435(14) 0.090(8) Uani 1 1 d .
O22 O 0.2735(15) -0.4435(10) 0.2591(13) 0.073(6) Uani 1 1 d U
O23 O 0.3321(11) 0.0510(9) 0.4660(9) 0.042(4) Uani 1 1 d .
O24 O 0.4417(12) 0.0627(9) 0.4124(12) 0.056(5) Uani 1 1 d .
O25 O 0.3309(15) 0.3805(12) 0.4739(11) 0.072(6) Uani 1 1 d .
O26 O 0.4303(11) 0.3632(9) 0.4012(8) 0.043(4) Uani 1 1 d .
O27 O 0.5388(13) 0.0353(10) 0.0967(11) 0.059(5) Uani 1 1 d .
O28 O 0.5417(12) 0.0541(10) 0.2211(8) 0.050(5) Uani 1 1 d .
O29 O 0.4746(13) 0.3596(9) 0.0673(10) 0.055(5) Uani 1 1 d .
O30 O 0.5025(12) 0.3580(10) 0.1970(9) 0.052(5) Uani 1 1 d .
O31 O 0.2062(12) -0.0626(10) 0.3950(9) 0.054(5) Uani 1 1 d .
O32 O 0.4288(12) -0.0902(10) 0.0310(8) 0.053(5) Uani 1 1 d .
H32A H 0.4143 -0.1294 0.0379 0.064 Uiso 1 1 d R
H32B H 0.3816 -0.0614 -0.0050 0.064 Uiso 1 1 d R
O33 O 0.3573(13) 0.4855(14) -0.0096(11) 0.084(6) Uani 1 1 d U
H33A H 0.4051 0.4904 -0.0262 0.100 Uiso 1 1 d R
H33B H 0.3397 0.4381 -0.0286 0.100 Uiso 1 1 d R
O34 O 0.1998(15) 0.4969(13) 0.4047(12) 0.090(8) Uani 1 1 d .
O35 O 0.0721(11) 0.4607(8) 0.7302(7) 0.044(4) Uani 1 1 d .
H35 H 0.0130 0.4741 0.6943 0.053 Uiso 1 1 d R
O36 O 0.0458(12) 0.9728(11) 0.7031(10) 0.069(5) Uani 1 1 d U
H36 H -0.0086 0.9594 0.6756 0.082 Uiso 1 1 d R
O37 O 0.1823(16) 0.3759(14) 0.8564(12) 0.092(8) Uani 1 1 d .
O38 O 0.2246(13) 0.3776(9) 0.7411(10) 0.055(5) Uani 1 1 d .
O39 O 0.2002(14) 0.0678(11) 0.7187(11) 0.062(5) Uani 1 1 d .
O40 O 0.1436(13) 0.0658(11) 0.8248(11) 0.060(5) Uani 1 1 d .
O41 O 0.0203(15) 0.5572(15) 0.9369(11) 0.093(9) Uani 1 1 d .
O42 O -0.0167(14) 0.5616(12) 0.8024(10) 0.067(6) Uani 1 1 d .
O43 O -0.0220(14) 0.8914(11) 0.9102(10) 0.062(5) Uani 1 1 d .
O44 O -0.0344(15) 0.8662(10) 0.7815(13) 0.071(6) Uani 1 1 d .
O45 O 0.1697(11) 0.5479(8) 0.5399(8) 0.034(4) Uani 1 1 d .
O46 O 0.0664(13) 0.5657(10) 0.5993(11) 0.057(5) Uani 1 1 d .
O47 O 0.1745(12) 0.8812(9) 0.5333(10) 0.047(4) Uani 1 1 d .
O48 O 0.0628(11) 0.8694(10) 0.5909(9) 0.051(5) Uani 1 1 d .
O49 O 0.1348(15) 0.443(2) 1.0078(13) 0.128(10) Uani 1 1 d U
O50 O 0.2980(11) 0.4426(10) 0.6013(9) 0.056(4) Uani 1 1 d U
H50A H 0.3191 0.4168 0.5713 0.068 Uiso 1 1 d R
H50B H 0.3435 0.4629 0.6161 0.068 Uiso 1 1 d R
O51 O 0.2953(12) 0.9983(11) 0.5956(10) 0.057(5) Uani 1 1 d .
O52 O 0.0859(13) 1.0106(11) 0.9756(13) 0.082(7) Uani 1 1 d .
H52A H 0.1359 0.9849 1.0116 0.098 Uiso 1 1 d R
H52B H 0.1129 1.0501 0.9936 0.098 Uiso 1 1 d R
O53 O 0.6160(12) 0.0569(10) 0.3878(10) 0.059(5) Uani 1 1 d U
H53A H 0.5679 0.0579 0.4020 0.071 Uiso 1 1 d R
H53B H 0.6058 0.0652 0.3347 0.071 Uiso 1 1 d R
O54 O 0.5884(12) 0.3926(13) 0.3627(9) 0.075(7) Uani 1 1 d .
H54A H 0.5436 0.3750 0.3886 0.090 Uiso 1 1 d R
H54B H 0.6421 0.3756 0.3839 0.090 Uiso 1 1 d R
O55 O -0.0953(13) 0.5354(13) 0.6400(12) 0.080(7) Uani 1 1 d .
O56 O -0.1070(13) 0.8772(13) 0.6125(11) 0.081(7) Uani 1 1 d .
H56A H -0.1648 0.8652 0.5735 0.098 Uiso 1 1 d R
H56B H -0.0646 0.8741 0.5994 0.098 Uiso 1 1 d R
O57 O 0.1822(13) -0.0415(16) 0.1100(12) 0.096(8) Uani 1 1 d .
O58 O 0.6661(12) 0.4693(18) 0.1024(11) 0.101(8) Uani 1 1 d .
C1 C 0.252(2) -0.2254(18) 0.179(2) 0.077(3) Uani 1 1 d U
C2 C 0.3052(19) -0.2951(13) 0.1896(16) 0.077(3) Uani 1 1 d DU
C3 C 0.2315(18) -0.3496(13) 0.170(2) 0.077(3) Uani 1 1 d DU
H3 H 0.2049 -0.3511 0.1101 0.093 Uiso 1 1 calc R
C4 C 0.161(2) -0.3276(11) 0.2105(18) 0.077(3) Uani 1 1 d DU
H4A H 0.1676 -0.3525 0.2624 0.093 Uiso 1 1 calc R
H4B H 0.1002 -0.3352 0.1750 0.093 Uiso 1 1 calc R
C5 C 0.183(2) -0.2502(11) 0.2238(18) 0.077(3) Uani 1 1 d DU
H5A H 0.2065 -0.2412 0.2825 0.093 Uiso 1 1 calc R
H5B H 0.1268 -0.2228 0.2044 0.093 Uiso 1 1 calc R
C6 C 0.311(2) -0.1658(19) 0.213(2) 0.077(3) Uani 1 1 d U
C7 C 0.276(2) -0.4194(15) 0.198(2) 0.077(3) Uani 1 1 d DU
C8 C 0.351(2) -0.3011(16) 0.1210(18) 0.093(6) Uani 1 1 d DU
H8A H 0.3746 -0.2560 0.1109 0.140 Uiso 1 1 calc R
H8B H 0.3074 -0.3178 0.0716 0.140 Uiso 1 1 calc RD
H8C H 0.4003 -0.3353 0.1363 0.140 Uiso 1 1 calc R
C9 C 0.381(2) -0.3000(17) 0.2609(18) 0.083(6) Uani 1 1 d U
H9A H 0.3595 -0.3044 0.3095 0.124 Uiso 1 1 calc R
H9B H 0.4182 -0.2579 0.2650 0.124 Uiso 1 1 calc R
H9C H 0.4174 -0.3411 0.2561 0.124 Uiso 1 1 calc R
C10 C 0.215(2) -0.2104(17) 0.087(2) 0.096(6) Uani 1 1 d U
H10A H 0.2024 -0.1604 0.0786 0.145 Uiso 1 1 calc R
H10B H 0.1599 -0.2372 0.0656 0.145 Uiso 1 1 calc R
H10C H 0.2599 -0.2243 0.0585 0.145 Uiso 1 1 calc R
C11 C 0.4249(15) 0.1552(10) 0.5061(12) 0.039(5) Uani 1 1 d D
H11 H 0.4175 0.1488 0.5620 0.047 Uiso 1 1 calc R
C12 C 0.3694(16) 0.2152(13) 0.4685(12) 0.048(6) Uani 1 1 d .
C13 C 0.4198(17) 0.2778(13) 0.5025(13) 0.047(6) Uani 1 1 d .
C14 C 0.5154(17) 0.2571(14) 0.4999(15) 0.056(7) Uani 1 1 d .
H14A H 0.5602 0.2819 0.5430 0.067 Uiso 1 1 calc R
H14B H 0.5254 0.2699 0.4469 0.067 Uiso 1 1 calc R
C15 C 0.526(2) 0.1749(16) 0.513(2) 0.072(9) Uani 1 1 d U
H15A H 0.5483 0.1520 0.4708 0.087 Uiso 1 1 calc R
H15B H 0.5650 0.1631 0.5673 0.087 Uiso 1 1 calc R
C16 C 0.3990(17) 0.0873(10) 0.4597(12) 0.044(6) Uani 1 1 d DU
C17 C 0.3925(19) 0.3449(12) 0.4555(16) 0.049(7) Uani 1 1 d U
C18 C 0.284(2) 0.216(2) 0.487(2) 0.118(14) Uani 1 1 d U
H18A H 0.2478 0.1760 0.4616 0.177 Uiso 1 1 calc R
H18B H 0.2518 0.2595 0.4667 0.177 Uiso 1 1 calc R
H18C H 0.2927 0.2136 0.5461 0.177 Uiso 1 1 calc R
C19 C 0.355(3) 0.2123(18) 0.3718(16) 0.100(13) Uani 1 1 d .
H19A H 0.4100 0.2261 0.3584 0.150 Uiso 1 1 calc R
H19B H 0.3061 0.2443 0.3457 0.150 Uiso 1 1 calc R
H19C H 0.3384 0.1646 0.3525 0.150 Uiso 1 1 calc R
C20 C 0.4195(18) 0.2907(12) 0.5913(12) 0.057(7) Uani 1 1 d .
H20A H 0.3600 0.3068 0.5934 0.086 Uiso 1 1 calc R
H20B H 0.4643 0.3264 0.6148 0.086 Uiso 1 1 calc R
H20C H 0.4342 0.2472 0.6221 0.086 Uiso 1 1 calc R
C21 C 0.597(2) 0.1452(17) 0.1500(19) 0.080(4) Uani 1 1 d U
H21 H 0.6551 0.1451 0.1926 0.096 Uiso 1 1 calc R
C22 C 0.542(2) 0.2069(14) 0.1769(15) 0.083(4) Uani 1 1 d DU
C23 C 0.5794(17) 0.2673(12) 0.1371(13) 0.081(4) Uani 1 1 d DU
C24 C 0.582(2) 0.2411(15) 0.0534(14) 0.083(4) Uani 1 1 d DU
H24A H 0.5191 0.2346 0.0226 0.100 Uiso 1 1 d R
H24B H 0.6141 0.2682 0.0201 0.100 Uiso 1 1 d R
C25 C 0.623(2) 0.1643(17) 0.0717(17) 0.083(4) Uani 1 1 d U
H25A H 0.5963 0.1316 0.0271 0.099 Uiso 1 1 calc R
H25B H 0.6893 0.1644 0.0806 0.099 Uiso 1 1 calc R
C26 C 0.5577(15) 0.0756(12) 0.1585(13) 0.041(5) Uani 1 1 d .
C27 C 0.5156(14) 0.3330(12) 0.1307(12) 0.036(5) Uani 1 1 d .
C28 C 0.561(3) 0.2070(18) 0.269(2) 0.099(6) Uani 1 1 d U
H28A H 0.5401 0.2509 0.2874 0.148 Uiso 1 1 calc R
H28B H 0.6259 0.2023 0.2935 0.148 Uiso 1 1 calc RD
H28C H 0.5300 0.1677 0.2867 0.148 Uiso 1 1 calc R
C29 C 0.443(2) 0.1973(16) 0.1373(17) 0.074(6) Uani 1 1 d U
H29A H 0.4190 0.1608 0.1656 0.111 Uiso 1 1 d R
H29B H 0.4352 0.1837 0.0806 0.111 Uiso 1 1 d R
H29C H 0.4114 0.2413 0.1395 0.111 Uiso 1 1 d R
C30 C 0.6708(18) 0.2818(17) 0.1950(18) 0.093(6) Uani 1 1 d DU
H30A H 0.6629 0.3063 0.2429 0.140 Uiso 1 1 calc R
H30B H 0.7062 0.3109 0.1677 0.140 Uiso 1 1 calc R
H30C H 0.7022 0.2376 0.2115 0.140 Uiso 1 1 calc RD
C31 C 0.2628(17) 0.2807(10) 0.8322(12) 0.045(6) Uani 1 1 d .
H31 H 0.3261 0.2823 0.8280 0.054 Uiso 1 1 calc R
C32 C 0.2180(16) 0.2213(17) 0.7784(14) 0.082(4) Uani 1 1 d DU
C33 C 0.2527(18) 0.153(2) 0.821(2) 0.082(4) Uani 1 1 d DU
C34 C 0.254(3) 0.1772(17) 0.9121(18) 0.092(10) Uani 1 1 d U
H34C H 0.1965 0.1644 0.9237 0.110 Uiso 1 1 calc R
H34D H 0.3030 0.1531 0.9517 0.110 Uiso 1 1 calc R
C35 C 0.268(2) 0.2578(14) 0.9200(15) 0.085(9) Uani 1 1 d U
H35A H 0.2199 0.2802 0.9399 0.102 Uiso 1 1 calc R
H35B H 0.3268 0.2694 0.9571 0.102 Uiso 1 1 calc R
C36 C 0.2264(15) 0.3527(13) 0.8144(15) 0.045(6) Uani 1 1 d .
C37 C 0.1938(19) 0.0906(14) 0.7865(14) 0.053(6) Uani 1 1 d .
C38 C 0.2410(19) 0.2240(16) 0.6970(14) 0.082(4) Uani 1 1 d DU
H38A H 0.2089 0.1866 0.6619 0.122 Uiso 1 1 calc R
H38B H 0.3057 0.2176 0.7055 0.122 Uiso 1 1 calc RD
H38C H 0.2231 0.2693 0.6713 0.122 Uiso 1 1 calc R
C39 C 0.1171(15) 0.2287(19) 0.7602(18) 0.082(4) Uani 1 1 d DU
H39A H 0.0979 0.2703 0.7266 0.122 Uiso 1 1 calc R
H39B H 0.0997 0.2335 0.8110 0.122 Uiso 1 1 calc R
H39C H 0.0883 0.1872 0.7310 0.122 Uiso 1 1 calc R
C40 C 0.3467(18) 0.1430(16) 0.8119(18) 0.082(4) Uani 1 1 d DU
H40A H 0.3766 0.1884 0.8136 0.123 Uiso 1 1 d R
H40B H 0.3436 0.1202 0.7599 0.123 Uiso 1 1 d RD
H40C H 0.3808 0.1136 0.8562 0.123 Uiso 1 1 d R
C41 C -0.0739(18) 0.6498(13) 0.8671(15) 0.110(5) Uani 1 1 d DU
H41 H -0.1348 0.6402 0.8306 0.132 Uiso 1 1 calc RD
C42 C -0.0335(12) 0.7182(12) 0.8325(11) 0.079(4) Uani 1 1 d DU
C43 C -0.0875(14) 0.7782(10) 0.8551(13) 0.079(4) Uani 1 1 d DU
C44 C -0.078(2) 0.7552(11) 0.9463(14) 0.110(5) Uani 1 1 d DU
H44A H -0.0186 0.7703 0.9806 0.132 Uiso 1 1 calc R
H44B H -0.1249 0.7780 0.9668 0.132 Uiso 1 1 calc RD
C45 C -0.086(3) 0.6760(11) 0.9511(18) 0.110(5) Uani 1 1 d DU
H45A H -0.1457 0.6626 0.9578 0.132 Uiso 1 1 calc R
H45B H -0.0390 0.6566 0.9968 0.132 Uiso 1 1 calc R
C46 C -0.018(3) 0.5883(15) 0.867(2) 0.110(5) Uani 1 1 d DU
C47 C -0.048(2) 0.8500(11) 0.8502(18) 0.079(4) Uani 1 1 d DU
C48 C 0.0654(13) 0.7270(15) 0.8756(14) 0.079(4) Uani 1 1 d DU
H48A H 0.0877 0.7670 0.8517 0.137 Uiso 1 1 d R
H48B H 0.0715 0.7323 0.9296 0.137 Uiso 1 1 d R
H48C H 0.0971 0.6859 0.8636 0.137 Uiso 1 1 d RD
C49 C -0.0419(18) 0.7073(13) 0.7414(12) 0.080(4) Uani 1 1 d DU
H49C H -0.1032 0.7061 0.7063 0.119 Uiso 1 1 d RD
H49D H -0.0105 0.6643 0.7340 0.119 Uiso 1 1 d R
H49E H -0.0102 0.7477 0.7272 0.119 Uiso 1 1 d RD
C50 C -0.1834(14) 0.7728(15) 0.8091(19) 0.158(18) Uani 1 1 d DU
H50C H -0.2208 0.7688 0.8471 0.238 Uiso 1 1 calc RD
H50D H -0.1919 0.7315 0.7742 0.238 Uiso 1 1 calc RD
H50E H -0.2007 0.8147 0.7757 0.238 Uiso 1 1 calc R
C51 C 0.0753(15) 0.6501(12) 0.4992(14) 0.058(4) Uani 1 1 d DU
H51 H 0.0861 0.6418 0.4448 0.070 Uiso 1 1 calc R
C52 C 0.1351(11) 0.7172(11) 0.5379(11) 0.058(3) Uani 1 1 d DU
C53 C 0.0825(14) 0.7799(9) 0.4960(10) 0.058(4) Uani 1 1 d DU
C54 C -0.0159(14) 0.7550(10) 0.4922(15) 0.060(4) Uani 1 1 d DU
H54C H -0.0316 0.7698 0.5422 0.072 Uiso 1 1 calc R
H54D H -0.0585 0.7775 0.4456 0.072 Uiso 1 1 calc R
C55 C -0.0247(15) 0.6760(10) 0.4837(16) 0.061(4) Uani 1 1 d DU
H55C H -0.0605 0.6627 0.4288 0.073 Uiso 1 1 calc R
H55D H -0.0532 0.6561 0.5242 0.073 Uiso 1 1 calc R
C56 C 0.1027(16) 0.5868(13) 0.5465(13) 0.054(8) Uani 1 1 d D
C57 C 0.1056(17) 0.8485(9) 0.5408(14) 0.048(7) Uani 1 1 d D
C58 C 0.2273(11) 0.7132(12) 0.5215(13) 0.062(5) Uani 1 1 d DU
H58C H 0.2433 0.7591 0.5043 0.093 Uiso 1 1 calc R
H58D H 0.2259 0.6789 0.4787 0.093 Uiso 1 1 calc R
H58E H 0.2718 0.6989 0.5711 0.093 Uiso 1 1 calc R
C59 C 0.1501(16) 0.7157(13) 0.6307(11) 0.056(5) Uani 1 1 d DU
H59A H 0.1707 0.6692 0.6513 0.085 Uiso 1 1 calc R
H59B H 0.0937 0.7265 0.6441 0.085 Uiso 1 1 calc R
H59C H 0.1955 0.7505 0.6557 0.085 Uiso 1 1 calc R
C60 C 0.0885(15) 0.7831(12) 0.4100(9) 0.081(9) Uani 1 1 d D
H60A H 0.1477 0.8006 0.4088 0.121 Uiso 1 1 calc R
H60B H 0.0420 0.8145 0.3789 0.121 Uiso 1 1 calc R
H60C H 0.0797 0.7362 0.3862 0.121 Uiso 1 1 calc R

loop_
_atom_site_aniso_label
_atom_site_aniso_U_11
_atom_site_aniso_U_22
_atom_site_aniso_U_33
_atom_site_aniso_U_23
_atom_site_aniso_U_13
_atom_site_aniso_U_12
U1 0.0634(5) 0.0335(6) 0.0391(4) -0.0042(5) 0.0219(4) -0.0050(5)
U2 0.0623(6) 0.0501(7) 0.0416(5) -0.0040(5) 0.0207(4) -0.0025(6)
U3 0.0613(6) 0.0531(8) 0.0382(5) 0.0006(5) 0.0178(4) 0.0020(6)
U4 0.0850(7) 0.0329(6) 0.0483(5) -0.0034(6) 0.0358(5) -0.0005(7)
U5 0.0741(7) 0.0882(11) 0.0459(6) 0.0135(8) 0.0271(5) 0.0011(9)
U6 0.0693(6) 0.0303(5) 0.0361(4) 0.0002(5) 0.0185(4) -0.0026(6)
U7 0.0668(6) 0.0371(6) 0.0420(5) 0.0064(5) 0.0198(4) 0.0021(6)
U8 0.0725(6) 0.0430(6) 0.0472(5) -0.0078(5) 0.0268(5) -0.0112(7)
O1 0.105(15) 0.023(9) 0.100(15) -0.004(9) 0.077(13) 0.017(9)
O2 0.075(12) 0.037(10) 0.051(10) 0.006(7) 0.038(9) -0.004(8)
O3 0.073(13) 0.061(13) 0.073(13) -0.028(10) 0.040(11) -0.014(10)
O4 0.095(15) 0.087(15) 0.023(8) 0.016(9) 0.002(8) -0.028(12)
O5 0.074(7) 0.068(7) 0.041(6) -0.007(5) 0.033(5) -0.032(6)
O6 0.077(7) 0.075(7) 0.042(6) -0.009(5) 0.033(5) -0.032(6)
O7 0.123(18) 0.033(10) 0.072(14) -0.017(9) 0.017(12) 0.011(11)
O8 0.052(10) 0.073(12) 0.018(7) -0.014(7) 0.013(7) -0.015(8)
O9 0.136(18) 0.090(16) 0.115(17) -0.023(13) 0.046(14) 0.063(14)
O10 0.063(9) 0.092(10) 0.049(8) -0.009(7) 0.006(7) -0.011(8)
O11 0.077(9) 0.056(8) 0.027(6) -0.003(6) 0.006(6) -0.009(7)
O12 0.067(13) 0.029(10) 0.099(15) 0.016(9) 0.028(11) -0.001(8)
O13 0.067(8) 0.046(8) 0.015(6) 0.018(5) -0.004(6) 0.001(7)
O14 0.048(10) 0.058(12) 0.046(9) -0.008(8) 0.012(7) -0.032(8)
O15 0.076(13) 0.085(15) 0.031(9) 0.000(9) 0.014(9) 0.030(11)
O16 0.066(11) 0.066(12) 0.067(10) -0.052(9) 0.038(9) -0.053(9)
O17 0.055(8) 0.029(9) 0.056(9) 0.026(7) 0.021(7) 0.018(8)
O18 0.065(7) 0.031(8) 0.042(6) -0.022(6) 0.021(5) -0.021(6)
O19 0.082(14) 0.045(11) 0.063(11) -0.043(9) 0.039(10) -0.031(10)
O20 0.092(14) 0.051(12) 0.041(10) -0.009(8) 0.020(10) -0.020(10)
O21 0.13(2) 0.078(15) 0.092(17) 0.031(12) 0.081(16) 0.057(14)
O22 0.102(15) 0.046(11) 0.095(14) 0.030(10) 0.066(12) 0.003(10)
O23 0.047(10) 0.039(10) 0.036(9) 0.001(7) 0.004(7) -0.015(8)
O24 0.068(12) 0.028(10) 0.083(13) -0.023(9) 0.042(11) -0.015(9)
O25 0.092(15) 0.087(16) 0.044(11) 0.013(10) 0.031(10) 0.017(13)
O26 0.056(11) 0.047(11) 0.017(7) 0.004(7) -0.006(7) 0.005(8)
O27 0.081(13) 0.053(12) 0.051(11) -0.014(9) 0.033(10) -0.019(10)
O28 0.068(12) 0.063(12) 0.015(7) -0.005(7) 0.004(7) -0.034(9)
O29 0.091(13) 0.040(10) 0.041(10) 0.004(8) 0.028(9) 0.018(9)
O30 0.084(13) 0.043(10) 0.030(9) 0.004(7) 0.019(8) 0.007(9)
O31 0.083(12) 0.048(10) 0.033(8) -0.002(8) 0.020(8) -0.032(10)
O32 0.077(12) 0.057(12) 0.021(7) 0.005(7) 0.005(7) -0.007(9)
O33 0.090(9) 0.101(10) 0.065(8) 0.009(8) 0.029(7) 0.024(8)
O34 0.119(17) 0.095(17) 0.075(13) 0.024(12) 0.060(13) 0.061(14)
O35 0.090(10) 0.021(9) 0.025(6) 0.006(6) 0.022(7) -0.017(8)
O36 0.085(11) 0.064(12) 0.067(10) -0.054(10) 0.038(9) -0.040(11)
O37 0.086(16) 0.14(2) 0.042(12) 0.036(12) -0.005(11) 0.059(15)
O38 0.066(12) 0.038(10) 0.044(10) 0.005(8) -0.017(8) 0.001(9)
O39 0.082(14) 0.051(12) 0.053(11) 0.004(9) 0.020(10) 0.008(10)
O40 0.075(13) 0.060(13) 0.048(11) -0.003(9) 0.022(10) -0.023(10)
O41 0.092(17) 0.15(2) 0.041(11) -0.004(13) 0.020(11) -0.052(16)
O42 0.082(14) 0.086(16) 0.031(9) -0.009(10) 0.012(9) 0.003(12)
O43 0.085(14) 0.071(14) 0.036(9) -0.010(9) 0.028(9) -0.030(11)
O44 0.103(16) 0.041(11) 0.087(14) 0.032(10) 0.054(13) 0.032(11)
O45 0.070(11) 0.024(8) 0.011(6) 0.004(5) 0.015(6) 0.001(7)
O46 0.082(14) 0.045(11) 0.066(12) 0.013(9) 0.058(11) -0.009(10)
O47 0.070(12) 0.035(10) 0.046(10) 0.004(8) 0.035(9) 0.008(9)
O48 0.053(11) 0.075(14) 0.025(8) -0.004(8) 0.010(8) 0.012(10)
O49 0.112(15) 0.21(2) 0.065(12) 0.046(15) 0.039(11) 0.037(17)
O50 0.079(8) 0.053(8) 0.037(6) -0.024(6) 0.014(6) 0.008(7)
O51 0.064(11) 0.077(14) 0.042(9) -0.007(9) 0.033(8) -0.001(10)
O52 0.072(13) 0.061(14) 0.124(18) -0.043(13) 0.046(13) -0.037(11)
O53 0.052(10) 0.075(13) 0.045(9) 0.018(9) 0.005(8) 0.008(9)
O54 0.056(12) 0.14(2) 0.030(10) -0.004(10) 0.011(9) -0.019(12)
O55 0.059(13) 0.100(19) 0.083(15) -0.014(13) 0.019(12) -0.025(12)
O56 0.052(12) 0.13(2) 0.061(12) -0.032(13) 0.013(10) -0.009(12)
O57 0.083(12) 0.13(2) 0.070(12) 0.038(14) 0.007(10) -0.030(15)
O58 0.073(12) 0.17(3) 0.061(11) -0.015(16) 0.013(9) -0.028(17)
C1 0.095(6) 0.060(6) 0.084(6) 0.004(5) 0.037(5) -0.002(5)
C2 0.096(6) 0.060(6) 0.084(6) 0.004(5) 0.037(5) -0.002(5)
C3 0.095(6) 0.060(6) 0.084(6) 0.004(5) 0.037(5) -0.002(5)
C4 0.095(6) 0.060(6) 0.084(6) 0.004(5) 0.037(5) -0.002(5)
C5 0.095(6) 0.060(6) 0.084(6) 0.004(5) 0.037(5) -0.002(5)
C6 0.095(7) 0.060(6) 0.083(6) 0.004(5) 0.037(5) -0.002(5)
C7 0.095(7) 0.060(6) 0.084(6) 0.004(5) 0.037(5) -0.002(5)
C8 0.114(11) 0.076(10) 0.094(10) 0.004(9) 0.039(9) -0.003(9)
C9 0.100(11) 0.060(10) 0.087(10) 0.006(9) 0.025(10) 0.003(9)
C10 0.114(11) 0.072(10) 0.098(10) 0.000(9) 0.018(9) -0.013(9)
C11 0.052(14) 0.025(11) 0.036(11) -0.004(8) 0.005(10) -0.010(10)
C12 0.068(15) 0.047(14) 0.020(10) -0.003(9) -0.005(10) -0.003(12)
C13 0.065(16) 0.054(15) 0.030(11) -0.001(10) 0.029(11) 0.000(12)
C14 0.061(17) 0.053(15) 0.056(15) 0.027(12) 0.019(13) -0.005(12)
C15 0.067(17) 0.065(17) 0.090(18) -0.028(14) 0.030(14) -0.033(14)
C16 0.049(14) 0.047(14) 0.028(11) 0.012(10) -0.002(10) -0.007(11)
C17 0.077(17) 0.015(11) 0.061(15) -0.006(10) 0.028(13) -0.019(11)
C18 0.12(2) 0.14(3) 0.12(2) -0.030(19) 0.09(2) -0.02(2)
C19 0.18(3) 0.07(2) 0.032(14) 0.027(14) -0.006(18) -0.01(2)
C20 0.10(2) 0.045(14) 0.034(12) 0.003(10) 0.030(13) 0.010(13)
C21 0.102(8) 0.080(9) 0.069(7) 0.002(7) 0.042(7) 0.012(7)
C22 0.105(8) 0.083(8) 0.072(7) 0.003(6) 0.040(7) 0.012(7)
C23 0.103(8) 0.081(8) 0.069(7) 0.002(6) 0.042(7) 0.014(7)
C24 0.106(8) 0.083(8) 0.072(7) 0.005(7) 0.042(7) 0.013(7)
C25 0.106(9) 0.082(9) 0.071(7) 0.002(7) 0.042(7) 0.012(7)
C26 0.041(13) 0.047(13) 0.034(12) -0.005(10) 0.006(10) 0.002(10)
C27 0.043(12) 0.049(13) 0.023(10) -0.001(9) 0.019(9) 0.000(10)
C28 0.119(11) 0.096(12) 0.083(10) 0.002(10) 0.030(10) 0.012(10)
C29 0.097(11) 0.073(11) 0.061(10) 0.008(9) 0.037(9) 0.012(10)
C30 0.108(11) 0.087(11) 0.085(10) -0.016(9) 0.025(10) 0.017(10)
C31 0.075(16) 0.020(10) 0.023(9) 0.010(7) -0.016(10) -0.001(10)
C32 0.091(7) 0.073(7) 0.076(7) -0.003(6) 0.013(6) -0.012(7)
C33 0.091(7) 0.073(7) 0.076(7) -0.003(6) 0.013(6) -0.012(7)
C34 0.13(2) 0.072(18) 0.078(17) -0.005(15) 0.027(16) -0.013(17)
C35 0.14(2) 0.061(16) 0.041(13) 0.014(11) 0.011(14) 0.028(16)
C36 0.035(13) 0.045(14) 0.051(14) 0.011(11) 0.006(11) 0.002(10)
C37 0.080(18) 0.042(14) 0.025(11) -0.002(9) -0.009(11) -0.006(12)
C38 0.091(7) 0.073(7) 0.076(7) -0.003(6) 0.013(6) -0.012(7)
C39 0.091(7) 0.073(7) 0.076(7) -0.003(6) 0.013(6) -0.012(7)
C40 0.091(7) 0.073(7) 0.076(7) -0.003(6) 0.013(6) -0.012(7)
C41 0.146(11) 0.088(10) 0.109(10) -0.020(9) 0.057(9) -0.041(9)
C42 0.111(8) 0.059(7) 0.075(7) -0.006(6) 0.037(7) -0.022(7)
C43 0.111(8) 0.058(7) 0.075(7) -0.006(6) 0.037(7) -0.022(7)
C44 0.147(11) 0.088(10) 0.109(10) -0.020(9) 0.057(9) -0.041(9)
C45 0.147(11) 0.088(10) 0.109(10) -0.020(8) 0.057(9) -0.041(9)
C46 0.146(11) 0.088(10) 0.108(10) -0.020(9) 0.057(9) -0.041(9)
C47 0.111(8) 0.058(7) 0.075(7) -0.006(6) 0.037(7) -0.022(7)
C48 0.111(8) 0.059(7) 0.075(7) -0.006(6) 0.037(7) -0.022(7)
C49 0.111(8) 0.059(7) 0.076(7) -0.006(6) 0.037(7) -0.022(7)
C50 0.17(3) 0.11(2) 0.18(3) 0.05(2) 0.02(2) 0.01(2)
C51 0.080(8) 0.038(7) 0.055(7) 0.002(6) 0.016(6) 0.013(7)
C52 0.080(8) 0.039(6) 0.055(7) 0.000(5) 0.014(6) 0.013(6)
C53 0.080(8) 0.038(7) 0.056(7) 0.000(6) 0.018(7) 0.013(7)
C54 0.081(8) 0.040(7) 0.058(7) 0.001(6) 0.016(7) 0.014(7)
C55 0.081(8) 0.039(7) 0.059(7) 0.003(6) 0.014(7) 0.012(7)
C56 0.050(15) 0.08(2) 0.027(12) -0.031(12) -0.006(11) 0.019(14)
C57 0.074(19) 0.013(11) 0.066(17) 0.003(11) 0.033(15) 0.002(12)
C58 0.080(10) 0.039(9) 0.058(10) 0.004(8) 0.003(9) 0.011(9)
C59 0.082(10) 0.033(9) 0.050(10) -0.008(8) 0.010(9) 0.016(9)
C60 0.11(2) 0.08(2) 0.040(14) -0.018(13) -0.004(14) -0.052(17)

loop_
_atom_type_symbol
_atom_type_description
_atom_type_scat_dispersion_real
_atom_type_scat_dispersion_imag
_atom_type_scat_source
C C 0.0033 0.0016 'International Tables Vol C Tables 4.2.6.8 and 6.1.1.4'
H H 0.0000 0.0000 'International Tables Vol C Tables 4.2.6.8 and 6.1.1.4'
O O 0.0106 0.0060 'International Tables Vol C Tables 4.2.6.8 and 6.1.1.4'
U U -9.6767 9.6646 'International Tables Vol C Tables 4.2.6.8 and 6.1.1.4'

loop_
_geom_angle_atom_site_label_1
_geom_angle_atom_site_label_2
_geom_angle_atom_site_label_3
_geom_angle
_geom_angle_site_symmetry_1
_geom_angle_site_symmetry_3
O2 U1 O1 176.0(8) . .
O2 U1 O17 92.7(6) . .
O1 U1 O17 90.2(6) . .
O2 U1 O19 89.9(8) . .
O1 U1 O19 93.4(8) . .
O17 U1 O19 77.6(6) . .
O2 U1 O31 88.0(7) . .
O1 U1 O31 90.3(7) . .
O17 U1 O31 159.3(6) . .
O19 U1 O31 81.7(6) . .
O2 U1 O24 85.8(8) . .
O1 U1 O24 92.3(8) . .
O17 U1 O24 75.6(6) . .
O19 U1 O24 152.6(5) . .
O31 U1 O24 125.0(6) . .
O2 U1 O23 88.5(7) . .
O1 U1 O23 87.6(6) . .
O17 U1 O23 126.7(6) . .
O19 U1 O23 155.7(5) . .
O31 U1 O23 74.0(5) . .
O24 U1 O23 51.3(5) . .
O3 U2 O4 173.0(8) . .
O3 U2 O20 91.1(8) . .
O4 U2 O20 89.7(8) . .
O3 U2 O17 92.5(7) . .
O4 U2 O17 94.4(6) . .
O20 U2 O17 76.9(6) . .
O3 U2 O32 86.0(8) . .
O4 U2 O32 87.3(7) . .
O20 U2 O32 81.4(6) . .
O17 U2 O32 158.2(6) . .
O3 U2 O28 94.8(8) . .
O4 U2 O28 87.9(8) . .
O20 U2 O28 150.4(5) . .
O17 U2 O28 73.9(5) . .
O32 U2 O28 127.9(5) . .
O3 U2 O27 88.7(8) . .
O4 U2 O27 87.9(7) . .
O20 U2 O27 157.4(6) . .
O17 U2 O27 125.7(6) . .
O32 U2 O27 76.1(6) . .
O28 U2 O27 51.9(5) . .
O6 U3 O5 175.3(8) . .
O6 U3 O18 92.2(7) . .
O5 U3 O18 91.3(6) . .
O6 U3 O21 87.9(10) . 1_565
O5 U3 O21 96.0(9) . 1_565
O18 U3 O21 76.0(7) . 1_565
O6 U3 O30 89.4(10) . .
O5 U3 O30 88.5(7) . .
O18 U3 O30 74.3(6) . .
O21 U3 O30 150.1(6) 1_565 .
O6 U3 O33 92.0(9) . .
O5 U3 O33 86.0(7) . .
O18 U3 O33 157.6(7) . .
O21 U3 O33 82.1(7) 1_565 .
O30 U3 O33 127.8(6) . .
O6 U3 O29 86.3(8) . .
O5 U3 O29 89.1(7) . .
O18 U3 O29 125.5(6) . .
O21 U3 O29 157.9(7) 1_565 .
O30 U3 O29 51.2(5) . .
O33 U3 O29 76.8(6) . .
O8 U4 O7 179.4(9) . .
O8 U4 O18 85.7(6) . .
O7 U4 O18 93.8(8) . .
O8 U4 O22 85.9(8) . 1_565
O7 U4 O22 94.2(9) . 1_565
O18 U4 O22 74.5(6) . 1_565
O8 U4 O34 88.4(8) . .
O7 U4 O34 92.2(9) . .
O18 U4 O34 157.8(7) . .
O22 U4 O34 83.7(7) 1_565 .
O8 U4 O26 90.7(7) . .
O7 U4 O26 88.9(7) . .
O18 U4 O26 74.8(6) . .
O22 U4 O26 149.3(6) 1_565 .
O34 U4 O26 126.8(6) . .
O8 U4 O25 93.7(7) . .
O7 U4 O25 86.4(8) . .
O18 U4 O25 127.0(7) . .
O22 U4 O25 158.4(7) 1_565 .
O34 U4 O25 74.8(7) . .
O26 U4 O25 52.2(6) . .
O9 U5 O10 175.8(12) . .
O9 U5 O35 86.6(9) . .
O10 U5 O35 95.9(7) . .
O9 U5 O37 91.2(10) . .
O10 U5 O37 86.2(9) . .
O35 U5 O37 75.8(6) . .
O9 U5 O49 90.4(12) . .
O10 U5 O49 86.0(10) . .
O35 U5 O49 158.1(9) . .
O37 U5 O49 82.7(9) . .
O9 U5 O41 90.8(9) . .
O10 U5 O41 90.3(9) . .
O35 U5 O41 128.4(7) . .
O37 U5 O41 155.9(7) . .
O49 U5 O41 73.3(9) . .
O9 U5 O42 86.0(10) . .
O10 U5 O42 97.9(9) . .
O35 U5 O42 73.8(6) . .
O37 U5 O42 149.5(6) . .
O49 U5 O42 127.7(9) . .
O41 U5 O42 54.6(7) . .
O9 U5 C46 90.5(10) . .
O11 U6 O12 175.7(9) . .
O11 U6 O35 89.7(7) . .
O12 U6 O35 94.6(7) . .
O11 U6 O38 89.1(8) . .
O12 U6 O38 91.6(7) . .
O35 U6 O38 74.5(6) . .
O11 U6 O50 89.1(7) . .
O12 U6 O50 86.8(7) . .
O35 U6 O50 158.5(6) . .
O38 U6 O50 84.0(7) . .
O11 U6 O45 88.9(7) . .
O12 U6 O45 88.7(7) . .
O35 U6 O45 129.3(5) . .
O38 U6 O45 156.1(6) . .
O50 U6 O45 72.1(6) . .
O11 U6 O46 92.1(8) . .
O12 U6 O46 89.2(8) . .
O35 U6 O46 77.7(5) . .
O38 U6 O46 152.1(6) . .
O50 U6 O46 123.9(5) . .
O45 U6 O46 51.8(5) . .
O14 U7 O13 177.9(8) . .
O14 U7 O39 85.4(7) . 1_565
O13 U7 O39 92.6(7) . 1_565
O14 U7 O36 88.9(8) . .
O13 U7 O36 91.4(8) . .
O39 U7 O36 77.9(6) 1_565 .
O14 U7 O51 87.6(7) . .
O13 U7 O51 91.4(7) . .
O39 U7 O51 82.9(7) 1_565 .
O36 U7 O51 160.7(6) . .
O14 U7 O48 91.2(7) . .
O13 U7 O48 90.9(7) . .
O39 U7 O48 149.9(6) 1_565 .
O36 U7 O48 72.1(5) . .
O51 U7 O48 126.9(6) . .
O14 U7 O47 93.0(7) . .
O13 U7 O47 88.5(7) . .
O39 U7 O47 156.3(6) 1_565 .
O36 U7 O47 125.7(6) . .
O51 U7 O47 73.4(6) . .
O48 U7 O47 53.6(5) . .
O16 U8 O15 176.5(8) . .
O16 U8 O36 89.5(8) . .
O15 U8 O36 87.5(7) . .
O16 U8 O40 86.0(8) . 1_565
O15 U8 O40 94.9(9) . 1_565
O36 U8 O40 77.2(6) . 1_565
O16 U8 O52 91.7(8) . .
O15 U8 O52 91.7(8) . .
O36 U8 O52 159.2(7) . .
O40 U8 O52 82.2(6) 1_565 .
O16 U8 O43 92.3(8) . .
O15 U8 O43 88.3(8) . .
O36 U8 O43 128.7(6) . .
O40 U8 O43 154.0(6) 1_565 .
O52 U8 O43 71.9(6) . .
O16 U8 O44 87.6(7) . .
O15 U8 O44 90.0(8) . .
O36 U8 O44 75.6(6) . .
O40 U8 O44 152.1(6) 1_565 .
O52 U8 O44 125.1(6) . .
O43 U8 O44 53.3(6) . .
U1 O17 U2 130.8(7) . .
U1 O17 H17 120.5 . .
U2 O17 H17 106.4 . .
U4 O18 U3 139.1(7) . .
U4 O18 H18 110.6 . .
U3 O18 H18 99.1 . .
C6 O19 U1 144(2) . .
C6 O20 U2 144(2) . .
C7 O21 U3 141(2) . 1_545
C7 O22 U4 146(2) . 1_545
C16 O23 U1 95.0(13) . .
C16 O24 U1 98.4(13) . .
C17 O25 U4 90.3(15) . .
C17 O26 U4 93.8(15) . .
C26 O27 U2 92.1(14) . .
C26 O28 U2 97.5(13) . .
C27 O29 U3 94.7(13) . .
C27 O30 U3 96.5(13) . .
U2 O32 H32A 99.3 . .
U2 O32 H32B 110.5 . .
H32A O32 H32B 115.0 . .
U3 O33 H33A 108.8 . .
U3 O33 H33B 93.7 . .
H33A O33 H33B 100.4 . .
U5 O35 U6 132.2(7) . .
U5 O35 H35 116.4 . .
U6 O35 H35 105.6 . .
U8 O36 U7 131.9(8) . .
U8 O36 H36 108.1 . .
U7 O36 H36 117.2 . .
C36 O37 U5 141.8(19) . .
C36 O38 U6 143.3(17) . .
C37 O39 U7 139.9(18) . 1_545
C37 O40 U8 145.3(18) . 1_545
C46 O41 U5 90.3(17) . .
C46 O42 U5 93(2) . .
C47 O43 U8 93.5(13) . .
C47 O44 U8 93.2(16) . .
C56 O45 U6 97.6(14) . .
C56 O46 U6 97.1(15) . .
C57 O47 U7 91.8(11) . .
C57 O48 U7 93.9(13) . .
U6 O50 H50A 146.8 . .
U6 O50 H50B 121.5 . .
H50A O50 H50B 91.7 . .
U8 O52 H52A 113.5 . .
U8 O52 H52B 124.5 . .
H52A O52 H52B 89.4 . .
H53A O53 H53B 110.9 . .
H54A O54 H54B 113.0 . .
H56A O56 H56B 118.9 . .
C6 C1 C10 106(3) . .
C6 C1 C5 119(3) . .
C10 C1 C5 116(3) . .
C6 C1 C2 111(3) . .
C10 C1 C2 109(3) . .
C5 C1 C2 95(2) . .
C9 C2 C3 122(3) . .
C9 C2 C8 102(2) . .
C3 C2 C8 105(2) . .
C9 C2 C1 116(3) . .
C3 C2 C1 103(2) . .
C8 C2 C1 108(2) . .
C4 C3 C2 107(2) . .
C4 C3 C7 115(2) . .
C2 C3 C7 106(2) . .
C4 C3 H3 109.3 . .
C2 C3 H3 109.3 . .
C7 C3 H3 109.3 . .
C3 C4 C5 101(2) . .
C3 C4 H4A 111.6 . .
C5 C4 H4A 111.6 . .
C3 C4 H4B 111.6 . .
C5 C4 H4B 111.6 . .
H4A C4 H4B 109.4 . .
C4 C5 C1 112(2) . .
C4 C5 H5A 109.2 . .
C1 C5 H5A 109.2 . .
C4 C5 H5B 109.2 . .
C1 C5 H5B 109.2 . .
H5A C5 H5B 107.9 . .
O19 C6 O20 121(3) . .
O19 C6 C1 118(3) . .
O20 C6 C1 120(3) . .
O22 C7 O21 120(3) . .
O22 C7 C3 121(3) . .
O21 C7 C3 117(3) . .
C2 C8 H8A 109.5 . .
C2 C8 H8B 109.5 . .
H8A C8 H8B 109.5 . .
C2 C8 H8C 109.5 . .
H8A C8 H8C 109.5 . .
H8B C8 H8C 109.5 . .
C2 C9 H9A 109.5 . .
C2 C9 H9B 109.5 . .
H9A C9 H9B 109.5 . .
C2 C9 H9C 109.5 . .
H9A C9 H9C 109.5 . .
H9B C9 H9C 109.5 . .
C1 C10 H10A 109.5 . .
C1 C10 H10B 109.5 . .
H10A C10 H10B 109.5 . .
C1 C10 H10C 109.5 . .
H10A C10 H10C 109.5 . .
H10B C10 H10C 109.5 . .
C12 C11 C16 113.3(18) . .
C12 C11 C15 107(2) . .
C16 C11 C15 111.3(19) . .
C12 C11 H11 108.3 . .
C16 C11 H11 108.3 . .
C15 C11 H11 108.3 . .
C18 C12 C13 109(2) . .
C18 C12 C11 112(2) . .
C13 C12 C11 106.1(17) . .
C18 C12 C19 110(2) . .
C13 C12 C19 111(2) . .
C11 C12 C19 109(2) . .
C12 C13 C17 116(2) . .
C12 C13 C20 112.6(19) . .
C17 C13 C20 108.3(19) . .
C12 C13 C14 101(2) . .
C17 C13 C14 109.7(19) . .
C20 C13 C14 109(2) . .
C13 C14 C15 108(2) . .
C13 C14 H14A 110.1 . .
C15 C14 H14A 110.1 . .
C13 C14 H14B 110.1 . .
C15 C14 H14B 110.1 . .
H14A C14 H14B 108.4 . .
C11 C15 C14 100(2) . .
C11 C15 H15A 111.8 . .
C14 C15 H15A 111.8 . .
C11 C15 H15B 111.8 . .
C14 C15 H15B 111.8 . .
H15A C15 H15B 109.6 . .
O24 C16 O23 115.1(17) . .
O24 C16 C11 123(2) . .
O23 C16 C11 122(2) . .
O26 C17 O25 123(2) . .
O26 C17 C13 120(2) . .
O25 C17 C13 116(2) . .
C12 C18 H18A 109.5 . .
C12 C18 H18B 109.5 . .
H18A C18 H18B 109.5 . .
C12 C18 H18C 109.5 . .
H18A C18 H18C 109.5 . .
H18B C18 H18C 109.5 . .
C12 C19 H19A 109.5 . .
C12 C19 H19B 109.5 . .
H19A C19 H19B 109.5 . .
C12 C19 H19C 109.5 . .
H19A C19 H19C 109.5 . .
H19B C19 H19C 109.5 . .
C13 C20 H20A 109.5 . .
C13 C20 H20B 109.5 . .
H20A C20 H20B 109.5 . .
C13 C20 H20C 109.5 . .
H20A C20 H20C 109.5 . .
H20B C20 H20C 109.5 . .
C26 C21 C25 120(3) . .
C26 C21 C22 112(2) . .
C25 C21 C22 111(2) . .
C26 C21 H21 103.8 . .
C25 C21 H21 103.8 . .
C22 C21 H21 103.8 . .
C29 C22 C28 111(2) . .
C29 C22 C23 110(2) . .
C28 C22 C23 118(2) . .
C29 C22 C21 109(3) . .
C28 C22 C21 109(2) . .
C23 C22 C21 98.0(19) . .
C30 C23 C22 104(2) . .
C30 C23 C24 115(2) . .
C22 C23 C24 106.1(9) . .
C30 C23 C27 110.8(19) . .
C22 C23 C27 109(2) . .
C24 C23 C27 111(2) . .
C23 C24 C25 103.0(19) . .
C23 C24 H24A 105.7 . .
C25 C24 H24A 105.8 . .
C23 C24 H24B 120.6 . .
C25 C24 H24B 111.4 . .
H24A C24 H24B 109.3 . .
C21 C25 C24 102(2) . .
C21 C25 H25A 111.4 . .
C24 C25 H25A 111.4 . .
C21 C25 H25B 111.4 . .
C24 C25 H25B 111.4 . .
H25A C25 H25B 109.3 . .
O28 C26 O27 118(2) . .
O28 C26 C21 124(2) . .
O27 C26 C21 118(2) . .
O29 C27 O30 117(2) . .
O29 C27 C23 124.4(18) . .
O30 C27 C23 118.0(18) . .
C22 C28 H28A 109.5 . .
C22 C28 H28B 109.5 . .
H28A C28 H28B 109.5 . .
C22 C28 H28C 109.5 . .
H28A C28 H28C 109.5 . .
H28B C28 H28C 109.5 . .
C22 C29 H29A 109.8 . .
C22 C29 H29B 109.0 . .
H29A C29 H29B 109.5 . .
C22 C29 H29C 109.6 . .
H29A C29 H29C 109.5 . .
H29B C29 H29C 109.5 . .
C23 C30 H30A 109.5 . .
C23 C30 H30B 109.5 . .
H30A C30 H30B 109.5 . .
C23 C30 H30C 109.5 . .
H30A C30 H30C 109.5 . .
H30B C30 H30C 109.5 . .
C36 C31 C32 119(2) . .
C36 C31 C35 112(2) . .
C32 C31 C35 106(2) . .
C36 C31 H31 106.2 . .
C32 C31 H31 106.2 . .
C35 C31 H31 106.2 . .
C31 C32 C39 110(2) . .
C31 C32 C33 108(2) . .
C39 C32 C33 113(2) . .
C31 C32 C38 111(2) . .
C39 C32 C38 106(2) . .
C33 C32 C38 109(2) . .
C40 C33 C32 107(2) . .
C40 C33 C37 111(3) . .
C32 C33 C37 113(2) . .
C40 C33 C34 112(3) . .
C32 C33 C34 97(2) . .
C37 C33 C34 117(3) . .
C35 C34 C33 109(2) . .
C35 C34 H34C 109.8 . .
C33 C34 H34C 109.8 . .
C35 C34 H34D 109.8 . .
C33 C34 H34D 109.8 . .
H34C C34 H34D 108.3 . .
C31 C35 C34 103(2) . .
C31 C35 H35A 111.1 . .
C34 C35 H35A 111.1 . .
C31 C35 H35B 111.1 . .
C34 C35 H35B 111.1 . .
H35A C35 H35B 109.1 . .
O37 C36 O38 124(2) . .
O37 C36 C31 118(2) . .
O38 C36 C31 116(2) . .
O40 C37 O39 124(3) . .
O40 C37 C33 119(2) . .
O39 C37 C33 116(3) . .
C32 C38 H38A 109.5 . .
C32 C38 H38B 109.5 . .
H38A C38 H38B 109.5 . .
C32 C38 H38C 109.5 . .
H38A C38 H38C 109.5 . .
H38B C38 H38C 109.5 . .
C32 C39 H39A 109.5 . .
C32 C39 H39B 109.5 . .
H39A C39 H39B 109.5 . .
C32 C39 H39C 109.5 . .
H39A C39 H39C 109.5 . .
H39B C39 H39C 109.5 . .
C33 C40 H40A 109.9 . .
C33 C40 H40B 109.3 . .
H40A C40 H40B 109.5 . .
C33 C40 H40C 109.2 . .
H40A C40 H40C 109.5 . .
H40B C40 H40C 109.5 . .
C46 C41 C45 118(2) . .
C46 C41 C42 111(2) . .
C45 C41 C42 103.0(14) . .
C46 C41 H41 107.9 . .
C45 C41 H41 107.9 . .
C42 C41 H41 107.9 . .
C43 C42 C48 109.9(15) . .
C43 C42 C49 116.8(15) . .
C48 C42 C49 108.1(13) . .
C43 C42 C41 103.0(14) . .
C48 C42 C41 110.2(15) . .
C49 C42 C41 108.7(15) . .
C50 C43 C42 110.4(13) . .
C50 C43 C47 113.3(18) . .
C42 C43 C47 114.2(17) . .
C50 C43 C44 109.0(17) . .
C42 C43 C44 97.0(14) . .
C47 C43 C44 111.7(16) . .
C45 C44 C43 110.0(17) . .
C45 C44 H44A 109.7 . .
C43 C44 H44A 109.7 . .
C45 C44 H44B 109.7 . .
C43 C44 H44B 109.7 . .
H44A C44 H44B 108.2 . .
C44 C45 C41 103.5(17) . .
C44 C45 H45A 111.1 . .
C41 C45 H45A 111.1 . .
C44 C45 H45B 111.1 . .
C41 C45 H45B 111.1 . .
H45A C45 H45B 109.0 . .
O42 C46 O41 121(3) . .
O42 C46 C41 120(3) . .
O41 C46 C41 119(3) . .
O43 C47 O44 120(2) . .
O43 C47 C43 124(2) . .
O44 C47 C43 116(2) . .
C42 C48 H48A 108.0 . .
C42 C48 H48B 109.0 . .
H48A C48 H48B 113.0 . .
C42 C48 H48C 108.0 . .
H48A C48 H48C 107.0 . .
H48B C48 H48C 112.0 . .
C42 C49 H49C 115.6 . .
C42 C49 H49D 109.4 . .
H49C C49 H49D 109.5 . .
C42 C49 H49E 103.2 . .
H49C C49 H49E 109.5 . .
H49D C49 H49E 109.5 . .
C43 C50 H50C 109.5 . .
C43 C50 H50D 109.5 . .
H50C C50 H50D 109.5 . .
C43 C50 H50E 109.5 . .
H50C C50 H50E 109.5 . .
H50D C50 H50E 109.5 . .
C56 C51 C55 119.0(19) . .
C56 C51 C52 112.4(18) . .
C55 C51 C52 104.3(14) . .
C56 C51 H51 106.8 . .
C55 C51 H51 106.8 . .
C52 C51 H51 106.8 . .
C53 C52 C58 111.3(14) . .
C53 C52 C59 114.6(14) . .
C58 C52 C59 107.0(14) . .
C53 C52 C51 104.9(14) . .
C58 C52 C51 110.2(15) . .
C59 C52 C51 108.8(14) . .
C60 C53 C52 109.3(12) . .
C60 C53 C57 113.2(16) . .
C52 C53 C57 114.9(16) . .
C60 C53 C54 106.2(13) . .
C52 C53 C54 99.8(13) . .
C57 C53 C54 112.3(15) . .
C55 C54 C53 111.4(16) . .
C55 C54 H54C 109.3 . .
C53 C54 H54C 109.3 . .
C55 C54 H54D 109.3 . .
C53 C54 H54D 109.3 . .
H54C C54 H54D 108.0 . .
C54 C55 C51 103.7(17) . .
C54 C55 H55C 111.0 . .
C51 C55 H55C 111.0 . .
C54 C55 H55D 111.0 . .
C51 C55 H55D 111.0 . .
H55C C55 H55D 109.0 . .
O46 C56 O45 113(2) . .
O46 C56 C51 123(2) . .
O45 C56 C51 123(2) . .
O47 C57 O48 120.6(18) . .
O47 C57 C53 118.0(19) . .
O48 C57 C53 121.0(19) . .
C52 C58 H58C 109.5 . .
C52 C58 H58D 109.5 . .
H58C C58 H58D 109.5 . .
C52 C58 H58E 109.5 . .
H58C C58 H58E 109.5 . .
H58D C58 H58E 109.5 . .
C52 C59 H59A 109.5 . .
C52 C59 H59B 109.5 . .
H59A C59 H59B 109.5 . .
C52 C59 H59C 109.5 . .
H59A C59 H59C 109.5 . .
H59B C59 H59C 109.5 . .
C53 C60 H60A 109.5 . .
C53 C60 H60B 109.5 . .
H60A C60 H60B 109.5 . .
C53 C60 H60C 109.5 . .
H60A C60 H60C 109.5 . .
H60B C60 H60C 109.5 . .

loop_
_geom_bond_atom_site_label_1
_geom_bond_atom_site_label_2
_geom_bond_distance
_geom_bond_site_symmetry_2
U1 O2 1.701(18) .
U1 O1 1.80(2) .
U1 O17 2.291(13) .
U1 O19 2.413(15) .
U1 O31 2.414(16) .
U1 O24 2.437(16) .
U1 O23 2.501(17) .
U2 O3 1.74(2) .
U2 O4 1.83(2) .
U2 O20 2.318(18) .
U2 O17 2.334(14) .
U2 O32 2.348(14) .
U2 O28 2.410(15) .
U2 O27 2.496(17) .
U3 O6 1.82(2) .
U3 O5 1.862(14) .
U3 O18 2.262(13) .
U3 O21 2.343(19) 1_565
U3 O30 2.440(18) .
U3 O33 2.456(18) .
U3 O29 2.525(16) .
U4 O8 1.756(16) .
U4 O7 1.82(2) .
U4 O18 2.254(13) .
U4 O22 2.40(2) 1_565
U4 O34 2.413(18) .
U4 O26 2.508(16) .
U4 O25 2.582(19) .
U5 O9 1.61(3) .
U5 O10 1.78(2) .
U5 O35 2.301(12) .
U5 O37 2.38(2) .
U5 O49 2.39(2) .
U5 O41 2.42(3) .
U5 O42 2.42(2) .
U6 O11 1.698(18) .
U6 O12 1.76(2) .
U6 O35 2.305(14) .
U6 O38 2.336(17) .
U6 O50 2.384(16) .
U6 O45 2.420(13) .
U6 O46 2.47(2) .
U7 O14 1.729(18) .
U7 O13 1.748(14) .
U7 O39 2.35(2) 1_565
U7 O36 2.354(15) .
U7 O51 2.426(16) .
U7 O48 2.43(2) .
U7 O47 2.478(16) .
U8 O16 1.61(2) .
U8 O15 1.814(18) .
U8 O36 2.244(15) .
U8 O40 2.327(19) 1_565
U8 O52 2.43(2) .
U8 O43 2.466(18) .
U8 O44 2.47(2) .
O17 H17 0.9030 .
O18 H18 0.9179 .
O19 C6 1.23(4) .
O20 C6 1.30(3) .
O21 C7 1.34(4) .
O21 U3 2.343(19) 1_545
O22 C7 1.15(3) .
O22 U4 2.40(2) 1_545
O23 C16 1.27(3) .
O24 C16 1.26(3) .
O25 C17 1.28(3) .
O26 C17 1.27(3) .
O27 C26 1.28(3) .
O28 C26 1.23(3) .
O29 C27 1.21(3) .
O30 C27 1.30(2) .
O32 H32A 0.8021 .
O32 H32B 0.9901 .
O33 H33A 0.8631 .
O33 H33B 0.9778 .
O35 H35 0.9909 .
O36 H36 0.8871 .
O37 C36 1.20(3) .
O38 C36 1.33(3) .
O39 C37 1.27(3) .
O39 U7 2.35(2) 1_545
O40 C37 1.23(3) .
O40 U8 2.327(19) 1_545
O41 C46 1.33(4) .
O42 C46 1.22(4) .
O43 C47 1.27(3) .
O44 C47 1.28(3) .
O45 C56 1.31(3) .
O46 C56 1.25(3) .
O47 C57 1.27(3) .
O48 C57 1.28(3) .
O50 H50A 0.8374 .
O50 H50B 0.7841 .
O52 H52A 0.9844 .
O52 H52B 0.8784 .
O53 H53A 0.8415 .
O53 H53B 0.8958 .
O54 H54A 0.9762 .
O54 H54B 0.8759 .
O56 H56A 0.9910 .
O56 H56B 0.7498 .
C1 C6 1.48(5) .
C1 C10 1.55(4) .
C1 C5 1.55(4) .
C1 C2 1.55(4) .
C2 C9 1.46(4) .
C2 C3 1.516(10) .
C2 C8 1.525(10) .
C3 C4 1.49(4) .
C3 C7 1.524(10) .
C3 H3 1.0000 .
C4 C5 1.523(10) .
C4 H4A 0.9900 .
C4 H4B 0.9900 .
C5 H5A 0.9900 .
C5 H5B 0.9900 .
C8 H8A 0.9800 .
C8 H8B 0.9800 .
C8 H8C 0.9800 .
C9 H9A 0.9800 .
C9 H9B 0.9800 .
C9 H9C 0.9800 .
C10 H10A 0.9800 .
C10 H10B 0.9800 .
C10 H10C 0.9800 .
C11 C12 1.48(3) .
C11 C16 1.521(10) .
C11 C15 1.57(3) .
C11 H11 1.0000 .
C12 C18 1.45(4) .
C12 C13 1.46(3) .
C12 C19 1.61(3) .
C13 C17 1.52(3) .
C13 C20 1.54(3) .
C13 C14 1.54(3) .
C14 C15 1.59(4) .
C14 H14A 0.9900 .
C14 H14B 0.9900 .
C15 H15A 0.9900 .
C15 H15B 0.9900 .
C18 H18A 0.9800 .
C18 H18B 0.9800 .
C18 H18C 0.9800 .
C19 H19A 0.9800 .
C19 H19B 0.9800 .
C19 H19C 0.9800 .
C20 H20A 0.9800 .
C20 H20B 0.9800 .
C20 H20C 0.9800 .
C21 C26 1.49(4) .
C21 C25 1.55(4) .
C21 C22 1.59(4) .
C21 H21 1.0000 .
C22 C29 1.51(4) .
C22 C28 1.53(4) .
C22 C23 1.531(10) .
C23 C30 1.522(10) .
C23 C24 1.530(10) .
C23 C27 1.58(3) .
C24 C25 1.60(4) .
C24 H24A 0.9899 .
C24 H24B 0.9896 .
C25 H25A 0.9900 .
C25 H25B 0.9900 .
C28 H28A 0.9800 .
C28 H28B 0.9800 .
C28 H28C 0.9800 .
C29 H29A 0.9798 .
C29 H29B 0.9801 .
C29 H29C 0.9800 .
C30 H30A 0.9800 .
C30 H30B 0.9800 .
C30 H30C 0.9800 .
C31 C36 1.49(3) .
C31 C32 1.51(3) .
C31 C35 1.55(3) .
C31 H31 1.0000 .
C32 C39 1.516(10) .
C32 C33 1.52(4) .
C32 C38 1.526(10) .
C33 C40 1.515(10) .
C33 C37 1.53(4) .
C33 C34 1.62(4) .
C34 C35 1.56(4) .
C34 H34C 0.9900 .
C34 H34D 0.9900 .
C35 H35A 0.9900 .
C35 H35B 0.9900 .
C38 H38A 0.9800 .
C38 H38B 0.9800 .
C38 H38C 0.9800 .
C39 H39A 0.9800 .
C39 H39B 0.9800 .
C39 H39C 0.9800 .
C40 H40A 0.9801 .
C40 H40B 0.9801 .
C40 H40C 0.9800 .
C41 C46 1.46(3) .
C41 C45 1.58(3) .
C41 C42 1.63(3) .
C41 H41 1.0000 .
C42 C43 1.53(2) .
C42 C48 1.523(8) .
C42 C49 1.54(2) .
C43 C50 1.487(13) .
C43 C47 1.519(8) .
C43 C44 1.59(3) .
C44 C45 1.526(8) .
C44 H44A 0.9900 .
C44 H44B 0.9900 .
C45 H45A 0.9900 .
C45 H45B 0.9900 .
C48 H48A 0.9700 .
C48 H48B 0.9100 .
C48 H48C 0.9799 .
C49 H49C 0.9800 .
C49 H49D 0.9794 .
C49 H49E 0.9802 .
C50 H50C 0.9800 .
C50 H50D 0.9800 .
C50 H50E 0.9800 .
C51 C56 1.46(3) .
C51 C55 1.58(3) .
C51 C52 1.62(3) .
C51 H51 1.0000 .
C52 C53 1.52(2) .
C52 C58 1.525(8) .
C52 C59 1.54(2) .
C53 C60 1.499(9) .
C53 C57 1.515(8) .
C53 C54 1.58(2) .
C54 C55 1.523(8) .
C54 H54C 0.9900 .
C54 H54D 0.9900 .
C55 H55C 0.9900 .
C55 H55D 0.9900 .
C58 H58C 0.9800 .
C58 H58D 0.9800 .
C58 H58E 0.9800 .
C59 H59A 0.9800 .
C59 H59B 0.9800 .
C59 H59C 0.9800 .
C60 H60A 0.9800 .
C60 H60B 0.9800 .
C60 H60C 0.9800 .

loop_
_geom_hbond_atom_site_label_D
_geom_hbond_atom_site_label_H
_geom_hbond_atom_site_label_A
_geom_hbond_distance_DH
_geom_hbond_distance_HA
_geom_hbond_distance_DA
_geom_hbond_angle_DHA
_geom_hbond_site_symmetry_A
O17 H17 O53 0.90 2.41 3.17(3) 142.3 .
O18 H18 O54 0.92 2.17 3.04(3) 157.8 .
O32 H32A O20 0.80 2.65 3.04(2) 112.1 .
O32 H32B O58 0.99 1.74 2.63(3) 147.3 2_645
O33 H33A O27 0.86 1.87 2.64(3) 147.5 2_655
O35 H35 O55 0.99 2.06 3.00(3) 159.4 .
O36 H36 O56 0.89 2.26 3.07(3) 151.8 .
O50 H50A O25 0.84 1.86 2.65(2) 156.3 .
O50 H50B O53 0.78 1.91 2.54(3) 136.8 2_656
O52 H52A O57 0.98 1.72 2.59(3) 144.5 1_566
O53 H53A O24 0.84 2.01 2.84(2) 168.7 .
O53 H53B O28 0.90 1.95 2.78(2) 154.5 .
O54 H54A O26 0.98 1.83 2.75(2) 155.5 .
O56 H56A O25 0.99 2.50 3.39(3) 149.1 2_556
O56 H56B O48 0.75 2.01 2.75(2) 167.0 .
